data_2003820
loop_
_publ_author_name
'Wong, W.-T.'
'Leung, W.-H.'

_publ_section_title
;<i>cis</i>-Dichloro[<i>N</i>,<i>N</i>'-dimethyl-<i>N</i>,<i>N</i>'-bis(2-pyridylmethyl)-1,3-propanediamine]chromium(III)
 Hexafluorophosphate
;
_journal_issue 8
_journal_name_full 'Acta Crystallographica Section C'
_journal_page_first 1494
_journal_page_last 1495
_journal_paper_doi 10.1107/S0108270195002241
_journal_volume 51
_journal_year 1995
_chemical_formula_sum 'C17 H24 Cl2 Cr F6 N4 P'
_chemical_formula_weight 552.29
_space_group_IT_number 61
_symmetry_cell_setting orthorhombic
_symmetry_space_group_name_Hall '-P 2ac 2ab'
_symmetry_space_group_name_H-M 'P b c a'
_atom_type_scat_source IntTabIV
_cell_angle_alpha 90
_cell_angle_beta 90
_cell_angle_gamma 90
_cell_formula_units_Z 8
_cell_length_a 13.029(2)
_cell_length_b 25.722(9)
_cell_length_c 13.791(6)
_cell_measurement_reflns_used 25
_cell_measurement_temperature 293
_cell_measurement_theta_max 14
_cell_measurement_theta_min 10
_cell_volume 4622(3)
_diffrn_measurement_device 'Enraf-Nonius CAD-4'
_diffrn_measurement_method \w-2\q
_diffrn_radiation_type MoK\a
_diffrn_radiation_wavelength 0.71073
_diffrn_reflns_av_R_equivalents 0.041
_diffrn_reflns_limit_h_max 12
_diffrn_reflns_limit_h_min 0
_diffrn_reflns_limit_k_max 24
_diffrn_reflns_limit_k_min 0
_diffrn_reflns_limit_l_max 13
_diffrn_reflns_limit_l_min -13
_diffrn_reflns_number 6291
_diffrn_reflns_theta_max 24
_diffrn_standards_decay_% +-2
_diffrn_standards_interval_time 120
_diffrn_standards_number 3
_exptl_absorpt_coefficient_mu 0.84
_exptl_absorpt_correction_T_max 0.999
_exptl_absorpt_correction_T_min 0.813
_exptl_absorpt_correction_type 'empirical via \y scans (North, Phillips & Mathews, 1968)'
_exptl_crystal_colour green
_exptl_crystal_density_diffrn 1.587
_exptl_crystal_description blocks
_exptl_crystal_size_max 0.42
_exptl_crystal_size_mid 0.40
_exptl_crystal_size_min 0.12
_refine_diff_density_max 0.94
_refine_diff_density_min -0.74
_refine_ls_extinction_method none
_refine_ls_goodness_of_fit_obs 3.061
_refine_ls_hydrogen_treatment noref
_refine_ls_number_parameters 195
_refine_ls_number_reflns 2067
_refine_ls_R_factor_obs 0.074
_refine_ls_shift/esd_max 0.03
_refine_ls_structure_factor_coef F
_refine_ls_weighting_details 'w = 4F~o~^2^/[\s^2^(F~o~^2^) + 0.04F~o~^2^]^2^'
_refine_ls_weighting_scheme calc
_refine_ls_wR_factor_obs 0.088
_reflns_number_observed 2067
_reflns_number_total 4066
_reflns_observed_criterion F~o~>3\s(F~o~)
_cod_data_source_file mu1171.cif
_cod_data_source_block mu1171a
_cod_depositor_comments
;
The following automatic conversions were performed:

'_refine_ls_weighting_scheme' value '4F~o~^2^/[\s^2^(F~o~^2^) +
0.04F~o~^2^]^2^' was changed to 'calc'. New tag
'_refine_ls_weighting_details' was created. The value of the new tag
was set to 'w = 4F~o~^2^/[\s^2^(F~o~^2^) + 0.04F~o~^2^]^2^'.

Automatic conversion script
Id: cif_fix_values 3143 2015-03-26 13:38:13Z robertas 
;
_cod_database_code 2003820

loop_
_symmetry_equiv_pos_as_xyz
x,y,z
1/2+x,y,1/2-z
x,1/2-y,1/2+z
1/2-x,1/2+y,z
-x,-y,-z
1/2-x,-y,1/2+z
-x,1/2+y,1/2-z
1/2+x,1/2-y,-z

loop_
_atom_site_label
_atom_site_fract_x
_atom_site_fract_y
_atom_site_fract_z
_atom_site_B_iso_or_equiv
Cr .2999(1) .17772(6) .6051(1) 2.56(3)
Cl(1) .4625(2) .2069(1) .6441(2) 4.64(7)
Cl(2) .3214(2) .2031(1) .4468(2) 4.29(6)
P -.0624(3) .4631(1) .7722(3) 4.82(8)
F(1) .0574(8) .4605(4) .785(1) 10.7(3)
F(2) -.059(1) .5214(3) .776(1) 12.9(4)
F(3) -.1759(8) .4648(5) .751(2) 17.6(6)
F(4) -.030(1) .4657(7) .6646(8) 19.1(6)
F(5) -.0623(9) .4056(4) .767(2) 22.6(7)
F(6) -.090(2) .4602(8) .8728(9) 21.1(7)
N(1) .3415(8) .0981(3) .5782(6) 3.8(2)
N(2) .1419(7) .1632(3) .5721(7) 3.5(2)
N(3) .2369(6) .2498(4) .6418(6) 2.9(2)
N(4) .2912(7) .1482(3) .7462(6) 2.8(2)
C(1) .286(1) .0744(5) .492(1) 4.8(3)
C(2) .171(1) .0735(5) .498(1) 5.2(3)
C(3) .121(1) .1272(5) .488(1) 4.8(3)
C(4) .083(1) .1435(5) .6604(9) 4.5(3)
C(5) .0967(9) .2143(5) .5454(9) 4.0(2)
C(6) .1398(8) .2563(4) .6104(8) 3.5(2)
C(7) .084(1) .3022(5) .629(1) 5.3(3)
C(8) .135(1) .3416(6) .680(1) 5.5(3)
C(9) .234(1) .3358(5) .7078(9) 4.8(3)
C(10) .2835(8) .2889(4) .6880(8) 3.5(2)
C(11) .2762(8) .1770(5) .8265(8) 3.7(2)
C(12) .279(1) .1563(5) .9192(9) 4.7(3)
C(13) .298(1) .1032(5) .9298(9) 4.8(3)
C(14) .3150(9) .0731(5) .8457(9) 4.2(2)
C(15) .3107(8) .0980(4) .7573(8) 3.1(2)
C(16) .321(1) .0654(5) .6656(9) 4.4(3)
C(17) .454(1) .0940(6) .554(1) 5.8(3)
H1A .3091 .0395 .4848 6
H1B .3045 .0938 .4359 6
H2A .1520 .0595 .5593 6
H2B .1453 .0517 .4481 6
H3A .1469 .1430 .4307 6
H3B .0492 .1226 .4823 6
H4A .0953 .1659 .7138 5
H4B .0115 .1431 .6462 5
H4C .1049 .1093 .6758 5
H5A .0243 .2128 .5528 5
H5B .1129 .2220 .4798 5
H7 .0149 .3061 .6085 6
H8 .0993 .3728 .6948 7
H9 .2688 .3631 .7403 6
H10 .3526 .2845 .7080 4
H11 .2631 .2131 .8193 4
H12 .2686 .1778 .9742 6
H13 .2991 .0876 .9921 6
H14 .3290 .0368 .8499 5
H16A .3768 .0418 .6737 5
H16B .2598 .0464 .6557 5
H17A .4687 .1145 .4981 7
H17B .4940 .1060 .6067 7
H17C .4711 .0586 .5406 7

loop_
_geom_angle_atom_site_label_1
_geom_angle_atom_site_label_2
_geom_angle_atom_site_label_3
_geom_angle
_geom_angle_publ_flag
Cl(1) Cr Cl(2) 91.00(10) yes
Cl(1) Cr N(1) 96.7(3) yes
Cl(1) Cr N(2) 171.0(3) yes
Cl(1) Cr N(3) 91.0(2) yes
Cl(1) Cr N(4) 87.1(3) yes
Cl(2) Cr N(1) 94.4(2) yes
Cl(2) Cr N(2) 88.0(3) yes
Cl(2) Cr N(3) 91.6(2) yes
Cl(2) Cr N(4) 173.9(2) yes
N(1) Cr N(2) 92.3(4) yes
N(1) Cr N(3) 170.2(4) yes
N(1) Cr N(4) 80.2(3) yes
N(2) Cr N(3) 80.1(3) yes
N(2) Cr N(4) 94.7(3) yes
N(3) Cr N(4) 94.2(3) yes
F(1) P F(2) 90.8(6) no
F(1) P F(3) 175(2) no
F(1) P F(4) 80.6(8) no
F(1) P F(5) 87.8(6) no
F(1) P F(6) 99(2) no
F(2) P F(3) 90.2(7) no
F(2) P F(4) 88.9(9) no
F(2) P F(5) 178.2(8) no
F(2) P F(6) 92.0(10) no
F(3) P F(4) 96.0(10) no
F(3) P F(5) 91.1(7) no
F(3) P F(6) 86.0(10) no
F(4) P F(5) 90.0(10) no
F(4) P F(6) 178.0(10) no
F(5) P F(6) 90.0(10) no
Cr N(1) C(1) 113.4(7) yes
Cr N(1) C(16) 110.7(7) yes
Cr N(1) C(17) 110.6(7) yes
C(1) N(1) C(16) 108.9(9) yes
C(1) N(1) C(17) 105.0(10) yes
C(16) N(1) C(17) 108.1(9) yes
Cr N(2) C(3) 116.3(7) yes
Cr N(2) C(4) 112.0(7) yes
Cr N(2) C(5) 106.3(7) yes
C(3) N(2) C(4) 108.8(9) yes
C(3) N(2) C(5) 106.3(9) yes
C(4) N(2) C(5) 106.9(9) yes
Cr N(3) C(6) 113.7(8) yes
Cr N(3) C(10) 127.1(7) yes
C(6) N(3) C(10) 119.2(9) yes
Cr N(4) C(11) 125.2(7) yes
Cr N(4) C(15) 116.8(7) yes
C(11) N(4) C(15) 117.9(9) yes
N(1) C(1) C(2) 116(2) yes
C(1) C(2) C(3) 114.0(10) yes
N(2) C(3) C(2) 114(2) yes
N(2) C(5) C(6) 109.6(9) yes
N(3) C(6) C(5) 117.0(10) yes
N(3) C(6) C(7) 122(2) yes
C(5) C(6) C(7) 121(2) yes
C(6) C(7) C(8) 117.0(10) yes
C(7) C(8) C(9) 121.0(10) yes
C(8) C(9) C(10) 119.0(10) yes
N(3) C(10) C(9) 122(2) yes
N(4) C(11) C(12) 124(2) yes
C(11) C(12) C(13) 119.0(10) yes
C(12) C(13) C(14) 119.0(10) yes
C(13) C(14) C(15) 118(2) yes
N(4) C(15) C(14) 124.0(10) yes
N(4) C(15) C(16) 117.1(9) yes
C(14) C(15) C(16) 118.5(9) yes
N(1) C(16) C(15) 112.2(9) yes

loop_
_geom_bond_atom_site_label_1
_geom_bond_atom_site_label_2
_geom_bond_distance
_geom_bond_publ_flag
Cr Cl(1) 2.313(3) yes
Cr Cl(2) 2.298(4) yes
Cr N(1) 2.148(9) yes
Cr N(2) 2.144(9) yes
Cr N(3) 2.090(10) yes
Cr N(4) 2.095(9) yes
P F(1) 1.57(2) no
P F(2) 1.499(9) no
P F(3) 1.510(10) no
P F(4) 1.550(10) no
P F(5) 1.48(2) no
P F(6) 1.440(10) no
N(1) C(1) 1.52(2) yes
N(1) C(16) 1.49(2) yes
N(1) C(17) 1.51(2) yes
N(2) C(3) 1.51(2) yes
N(2) C(4) 1.53(2) yes
N(2) C(5) 1.490(10) yes
N(3) C(6) 1.350(10) yes
N(3) C(10) 1.340(10) yes
N(4) C(11) 1.350(10) yes
N(4) C(15) 1.320(10) yes
C(1) C(2) 1.51(2) yes
C(2) C(3) 1.54(2) yes
C(5) C(6) 1.51(2) yes
C(6) C(7) 1.41(2) yes
C(7) C(8) 1.40(2) yes
C(8) C(9) 1.37(2) yes
C(9) C(10) 1.39(2) yes
C(11) C(12) 1.39(2) yes
C(12) C(13) 1.39(2) yes
C(13) C(14) 1.41(2) yes
C(14) C(15) 1.38(2) yes
C(15) C(16) 1.52(2) yes
